data_7236328
loop_
_publ_author_name
'Kumar, Dheeraj'
'Mitchell, Lauren A.'
'Parrish, Damon A.'
'Shreeve, Jean'ne M.'

_publ_section_title
;
 Asymmetric N,N&#x2032;-ethylene-bridged azole-based compounds: Two way
 control of the energetic properties of compounds
;
_journal_issue 25
_journal_name_full 'Journal of Materials Chemistry A'
_journal_page_first 9931
_journal_paper_doi 10.1039/C6TA03536A
_journal_volume 4
_journal_year 2016
_chemical_formula_moiety 'C6 H6 N14 O2'
_chemical_formula_sum 'C6 H6 N14 O2'
_chemical_formula_weight 306.25
_space_group_crystal_system monoclinic
_space_group_IT_number 15
_space_group_name_Hall '-C 2yc'
_space_group_name_H-M_alt 'C 1 2/c 1'
_atom_sites_solution_hydrogens mixed
_audit_creation_method SHELXL-2014/7
_audit_update_record
;
2016-04-18 deposited with the CCDC.
2016-06-06 downloaded from the CCDC.
;
_cell_angle_alpha 90
_cell_angle_beta 105.001(9)
_cell_angle_gamma 90
_cell_formula_units_Z 8
_cell_length_a 14.8551(19)
_cell_length_b 5.9407(7)
_cell_length_c 28.617(3)
_cell_measurement_reflns_used 1613
_cell_measurement_temperature 150(2)
_cell_measurement_theta_max 22.66
_cell_measurement_theta_min 2.84
_cell_volume 2439.4(5)
_computing_cell_refinement 'Bruker APEX3 v2015.5-2 (Bruker, 2015)'
_computing_data_collection 'Bruker APEX3 v2015.5-2 (Bruker, 2015)'
_computing_data_reduction
;
Bruker SAINT v8.34A (Bruker, 2013), Bruker XPREP v2014/2 (Bruker, 2014)
;
_computing_molecular_graphics 'Bruker SHELXTL v2014/7 (Bruker, 2014)'
_computing_publication_material 'Bruker SHELXTL v2014/7 (Bruker, 2014)'
_computing_structure_refinement 'SHELXL-2014/7 (Sheldrick, 2014) within WINGX (Farrugia, 2012)'
_computing_structure_solution 'Bruker SHELXTL v2014/7 (Bruker, 2014)'
_diffrn_ambient_temperature 150(2)
_diffrn_measured_fraction_theta_full 0.999
_diffrn_measured_fraction_theta_max 0.932
_diffrn_measurement_device_type 'Bruker SMART APEX II CCD'
_diffrn_measurement_method '\w scans'
_diffrn_radiation_monochromator graphite
_diffrn_radiation_source 'fine focus sealed tube'
_diffrn_radiation_type MoK\a
_diffrn_radiation_wavelength 0.71073
_diffrn_reflns_av_R_equivalents 0.0782
_diffrn_reflns_av_unetI/netI 0.0864
_diffrn_reflns_Laue_measured_fraction_full 0.999
_diffrn_reflns_Laue_measured_fraction_max 0.932
_diffrn_reflns_limit_h_max 20
_diffrn_reflns_limit_h_min -18
_diffrn_reflns_limit_k_max 8
_diffrn_reflns_limit_k_min -8
_diffrn_reflns_limit_l_max 39
_diffrn_reflns_limit_l_min -38
_diffrn_reflns_number 13809
_diffrn_reflns_point_group_measured_fraction_full 0.999
_diffrn_reflns_point_group_measured_fraction_max 0.932
_diffrn_reflns_theta_full 25.242
_diffrn_reflns_theta_max 30.627
_diffrn_reflns_theta_min 2.839
_exptl_absorpt_coefficient_mu 0.135
_exptl_absorpt_correction_T_max 0.7461
_exptl_absorpt_correction_T_min 0.6580
_exptl_absorpt_correction_type multi-scan
_exptl_absorpt_process_details 'SADABS v2014/5 (Bruker, 2008)'
_exptl_crystal_colour colourless
_exptl_crystal_density_diffrn 1.668
_exptl_crystal_description plate
_exptl_crystal_F_000 1248
_exptl_crystal_size_max 0.280
_exptl_crystal_size_mid 0.087
_exptl_crystal_size_min 0.025
_refine_diff_density_max 0.594
_refine_diff_density_min -0.328
_refine_diff_density_rms 0.073
_refine_ls_extinction_method none
_refine_ls_goodness_of_fit_ref 1.020
_refine_ls_hydrogen_treatment mixed
_refine_ls_matrix_type full
_refine_ls_number_parameters 205
_refine_ls_number_reflns 3524
_refine_ls_number_restraints 0
_refine_ls_restrained_S_all 1.020
_refine_ls_R_factor_all 0.1369
_refine_ls_R_factor_gt 0.0631
_refine_ls_shift/su_max 0.000
_refine_ls_shift/su_mean 0.000
_refine_ls_structure_factor_coef Fsqd
_refine_ls_weighting_details 'w=1/[\s^2^(Fo^2^)+(0.0871P)^2^+0.1562P] where P=(Fo^2^+2Fc^2^)/3'
_refine_ls_weighting_scheme calc
_refine_ls_wR_factor_gt 0.1467
_refine_ls_wR_factor_ref 0.1752
_reflns_Friedel_coverage 0.000
_reflns_number_gt 1957
_reflns_number_total 3524
_reflns_threshold_expression 'I > 2\s(I)'
_cod_data_source_file c6ta03536a2.cif
_cod_data_source_block shrv395
_cod_original_sg_symbol_H-M 'C 2/c'
_cod_database_code 7236328
_shelx_shelxl_version_number 2014/7
_shelx_space_group_comment
;
The symmetry employed for this shelxl refinement is uniquely defined
by the following loop, which should always be used as a source of
symmetry information in preference to the above space-group names.
They are only intended as comments.
;
_shelx_estimated_absorpt_t_min 0.963
_shelx_estimated_absorpt_t_max 0.997

loop_
_space_group_symop_operation_xyz
'x, y, z'
'-x, y, -z+1/2'
'x+1/2, y+1/2, z'
'-x+1/2, y+1/2, -z+1/2'
'-x, -y, -z'
'x, -y, z-1/2'
'-x+1/2, -y+1/2, -z'
'x+1/2, -y+1/2, z-1/2'

loop_
_atom_site_label
_atom_site_type_symbol
_atom_site_fract_x
_atom_site_fract_y
_atom_site_fract_z
_atom_site_U_iso_or_equiv
_atom_site_adp_type
_atom_site_occupancy
_atom_site_site_symmetry_order
_atom_site_calc_flag
_atom_site_refinement_flags_posn
_atom_site_refinement_flags_adp
N1 N 0.10221(16) 0.2257(4) 0.01597(8) 0.0234(5) Uani 1 1 d . .
H1A H 0.044(2) 0.219(5) 0.0035(11) 0.028 Uiso 1 1 d . U
H1B H 0.126(2) 0.340(5) 0.0290(10) 0.028 Uiso 1 1 d . U
C2 C 0.14372(17) 0.0303(4) 0.03275(9) 0.0190(5) Uani 1 1 d . .
N3 N 0.10477(15) -0.1728(3) 0.02510(8) 0.0245(5) Uani 1 1 d . .
N4 N 0.17336(16) -0.3191(3) 0.04686(8) 0.0275(5) Uani 1 1 d . .
N5 N 0.25025(15) -0.2184(3) 0.06655(8) 0.0245(5) Uani 1 1 d . .
N6 N 0.23318(14) 0.0060(3) 0.05779(7) 0.0180(4) Uani 1 1 d . .
C7 C 0.30624(17) 0.1691(4) 0.07811(9) 0.0198(5) Uani 1 1 d . .
H7A H 0.2882 0.3176 0.0629 0.024 Uiso 1 1 calc R U
H7B H 0.3647 0.1220 0.0704 0.024 Uiso 1 1 calc R U
C8 C 0.32384(17) 0.1920(4) 0.13275(9) 0.0209(5) Uani 1 1 d . .
H8A H 0.3259 0.0403 0.1473 0.025 Uiso 1 1 calc R U
H8B H 0.3853 0.2639 0.1460 0.025 Uiso 1 1 calc R U
N9 N 0.25230(14) 0.3252(3) 0.14629(7) 0.0201(5) Uani 1 1 d . .
N10 N 0.16111(14) 0.2563(4) 0.13010(8) 0.0242(5) Uani 1 1 d . .
C11 C 0.11147(18) 0.4144(4) 0.14471(9) 0.0237(6) Uani 1 1 d . .
N12 N 0.01414(15) 0.4026(4) 0.13379(9) 0.0300(5) Uani 1 1 d . .
N13 N -0.01541(15) 0.2208(4) 0.11236(8) 0.0288(5) Uani 1 1 d . .
N14 N -0.05025(17) 0.0687(4) 0.09228(9) 0.0379(6) Uani 1 1 d . .
C15 C 0.16954(18) 0.5855(4) 0.17050(9) 0.0222(6) Uani 1 1 d . .
N16 N 0.14309(16) 0.7802(4) 0.19197(8) 0.0276(5) Uani 1 1 d . .
O17 O 0.05975(14) 0.8176(4) 0.18705(8) 0.0415(6) Uani 1 1 d . .
O18 O 0.20671(14) 0.9045(3) 0.21516(7) 0.0365(5) Uani 1 1 d . .
C19 C 0.26142(18) 0.5197(4) 0.17087(9) 0.0213(5) Uani 1 1 d . .
N20 N 0.34898(15) 0.6081(4) 0.18479(8) 0.0294(5) Uani 1 1 d . .
N21 N 0.37151(16) 0.7309(4) 0.22177(8) 0.0299(5) Uani 1 1 d . .
N22 N 0.40572(19) 0.8421(5) 0.25289(10) 0.0496(8) Uani 1 1 d . .

loop_
_atom_site_aniso_label
_atom_site_aniso_U_11
_atom_site_aniso_U_22
_atom_site_aniso_U_33
_atom_site_aniso_U_23
_atom_site_aniso_U_13
_atom_site_aniso_U_12
N1 0.0224(12) 0.0105(10) 0.0313(12) -0.0007(9) -0.0041(10) -0.0021(9)
C2 0.0212(13) 0.0155(11) 0.0189(12) -0.0009(9) 0.0029(10) -0.0036(10)
N3 0.0254(12) 0.0118(9) 0.0324(12) -0.0006(9) 0.0003(9) -0.0019(9)
N4 0.0284(13) 0.0122(10) 0.0371(13) 0.0012(9) 0.0000(10) -0.0007(9)
N5 0.0256(12) 0.0123(10) 0.0336(13) -0.0002(9) 0.0042(9) 0.0015(9)
N6 0.0177(10) 0.0105(9) 0.0245(11) -0.0019(8) 0.0033(8) -0.0014(8)
C7 0.0169(12) 0.0169(11) 0.0253(13) -0.0033(10) 0.0048(10) -0.0039(10)
C8 0.0153(12) 0.0205(12) 0.0261(13) -0.0003(10) 0.0039(10) 0.0019(10)
N9 0.0191(11) 0.0187(10) 0.0211(11) -0.0028(8) 0.0026(8) -0.0005(9)
N10 0.0171(11) 0.0273(12) 0.0276(12) -0.0031(9) 0.0048(9) 0.0004(9)
C11 0.0226(14) 0.0246(13) 0.0236(13) -0.0001(10) 0.0057(10) -0.0019(11)
N12 0.0163(11) 0.0301(13) 0.0407(14) -0.0081(11) 0.0022(10) -0.0008(10)
N13 0.0196(12) 0.0357(14) 0.0298(13) -0.0006(11) 0.0038(9) -0.0022(10)
N14 0.0266(13) 0.0389(15) 0.0465(16) -0.0092(12) 0.0064(12) -0.0089(12)
C15 0.0223(13) 0.0210(13) 0.0232(13) -0.0024(10) 0.0054(10) -0.0026(10)
N16 0.0280(13) 0.0243(12) 0.0287(12) -0.0016(9) 0.0041(10) 0.0005(10)
O17 0.0277(12) 0.0390(12) 0.0577(15) -0.0065(10) 0.0106(10) 0.0052(10)
O18 0.0317(11) 0.0287(11) 0.0436(12) -0.0123(9) 0.0000(9) 0.0001(9)
C19 0.0246(13) 0.0189(12) 0.0197(12) 0.0012(10) 0.0045(10) -0.0030(10)
N20 0.0234(12) 0.0325(13) 0.0316(13) -0.0101(10) 0.0058(10) -0.0060(10)
N21 0.0242(12) 0.0339(13) 0.0322(13) -0.0059(11) 0.0086(10) -0.0082(11)
N22 0.0348(16) 0.066(2) 0.0476(17) -0.0291(15) 0.0105(13) -0.0174(14)

loop_
_atom_type_symbol
_atom_type_description
_atom_type_scat_dispersion_real
_atom_type_scat_dispersion_imag
_atom_type_scat_source
C C 0.0033 0.0016 'International Tables Vol C Tables 4.2.6.8 and 6.1.1.4'
H H 0.0000 0.0000 'International Tables Vol C Tables 4.2.6.8 and 6.1.1.4'
N N 0.0061 0.0033 'International Tables Vol C Tables 4.2.6.8 and 6.1.1.4'
O O 0.0106 0.0060 'International Tables Vol C Tables 4.2.6.8 and 6.1.1.4'

loop_
_geom_angle_atom_site_label_1
_geom_angle_atom_site_label_2
_geom_angle_atom_site_label_3
_geom_angle
C2 N1 H1A 116(2)
C2 N1 H1B 117(2)
H1A N1 H1B 120(3)
N3 C2 N1 125.8(2)
N3 C2 N6 108.5(2)
N1 C2 N6 125.6(2)
C2 N3 N4 105.2(2)
N5 N4 N3 112.26(19)
N4 N5 N6 105.81(19)
C2 N6 N5 108.23(19)
C2 N6 C7 132.2(2)
N5 N6 C7 119.39(19)
N6 C7 C8 112.38(19)
N6 C7 H7A 109.1
C8 C7 H7A 109.1
N6 C7 H7B 109.1
C8 C7 H7B 109.1
H7A C7 H7B 107.9
N9 C8 C7 112.26(19)
N9 C8 H8A 109.2
C7 C8 H8A 109.2
N9 C8 H8B 109.2
C7 C8 H8B 109.2
H8A C8 H8B 107.9
C19 N9 N10 113.0(2)
C19 N9 C8 128.8(2)
N10 N9 C8 118.14(19)
C11 N10 N9 105.2(2)
N10 C11 N12 121.3(2)
N10 C11 C15 111.1(2)
N12 C11 C15 127.5(2)
N13 N12 C11 111.1(2)
N14 N13 N12 173.1(3)
C11 C15 N16 128.0(2)
C11 C15 C19 105.2(2)
N16 C15 C19 126.8(2)
O17 N16 O18 123.8(2)
O17 N16 C15 118.9(2)
O18 N16 C15 117.3(2)
N9 C19 N20 116.4(2)
N9 C19 C15 105.5(2)
N20 C19 C15 137.8(2)
N21 N20 C19 119.7(2)
N22 N21 N20 168.2(3)

loop_
_geom_bond_atom_site_label_1
_geom_bond_atom_site_label_2
_geom_bond_distance
N1 C2 1.343(3)
N1 H1A 0.85(3)
N1 H1B 0.81(3)
C2 N3 1.332(3)
C2 N6 1.344(3)
N3 N4 1.361(3)
N4 N5 1.283(3)
N5 N6 1.368(3)
N6 C7 1.459(3)
C7 C8 1.523(3)
C7 H7A 0.9900
C7 H7B 0.9900
C8 N9 1.456(3)
C8 H8A 0.9900
C8 H8B 0.9900
N9 C19 1.341(3)
N9 N10 1.376(3)
N10 C11 1.327(3)
C11 N12 1.400(3)
C11 C15 1.411(4)
N12 N13 1.263(3)
N13 N14 1.123(3)
C15 N16 1.413(3)
C15 C19 1.417(4)
N16 O17 1.229(3)
N16 O18 1.247(3)
C19 N20 1.363(3)
N20 N21 1.257(3)
N21 N22 1.120(3)

loop_
_geom_hbond_atom_site_label_D
_geom_hbond_atom_site_label_H
_geom_hbond_atom_site_label_A
_geom_hbond_distance_DH
_geom_hbond_distance_HA
_geom_hbond_distance_DA
_geom_hbond_angle_DHA
_geom_hbond_site_symmetry_A
C8 H8B O17 0.99 2.57 3.526(3) 161.5 3_545
N1 H1A N3 0.85(3) 2.17(3) 3.010(3) 175(3) 5
N1 H1B N4 0.81(3) 2.16(3) 2.954(3) 166(3) 1_565

loop_
_geom_torsion_atom_site_label_1
_geom_torsion_atom_site_label_2
_geom_torsion_atom_site_label_3
_geom_torsion_atom_site_label_4
_geom_torsion
N1 C2 N3 N4 177.3(2)
N6 C2 N3 N4 0.7(3)
C2 N3 N4 N5 -0.5(3)
N3 N4 N5 N6 0.0(3)
N3 C2 N6 N5 -0.8(3)
N1 C2 N6 N5 -177.4(2)
N3 C2 N6 C7 -176.1(2)
N1 C2 N6 C7 7.3(4)
N4 N5 N6 C2 0.5(3)
N4 N5 N6 C7 176.5(2)
C2 N6 C7 C8 104.0(3)
N5 N6 C7 C8 -71.0(3)
N6 C7 C8 N9 -76.7(3)
C7 C8 N9 C19 -118.6(3)
C7 C8 N9 N10 57.1(3)
C19 N9 N10 C11 0.6(3)
C8 N9 N10 C11 -175.8(2)
N9 N10 C11 N12 178.8(2)
N9 N10 C11 C15 -0.3(3)
N10 C11 N12 N13 4.5(4)
C15 C11 N12 N13 -176.6(2)
N10 C11 C15 N16 -179.5(2)
N12 C11 C15 N16 1.5(4)
N10 C11 C15 C19 -0.1(3)
N12 C11 C15 C19 -179.1(2)
C11 C15 N16 O17 -3.1(4)
C19 C15 N16 O17 177.6(2)
C11 C15 N16 O18 176.7(3)
C19 C15 N16 O18 -2.6(4)
N10 N9 C19 N20 -175.0(2)
C8 N9 C19 N20 0.9(4)
N10 N9 C19 C15 -0.6(3)
C8 N9 C19 C15 175.2(2)
C11 C15 C19 N9 0.4(3)
N16 C15 C19 N9 179.8(2)
C11 C15 C19 N20 172.9(3)
N16 C15 C19 N20 -7.7(5)
N9 C19 N20 N21 -152.4(2)
C15 C19 N20 N21 35.7(5)
C19 N20 N21 N22 179.7(13)
